data_7017025
loop_
_publ_author_name
'Blagg, Robin J.'
'L\'opez-G\'omez, Mar\'ia J'
'Charmant, Jonathan P. H.'
'Connelly, Neil G.'
'Cowell, John J.'
'Haddow, Mairi F.'
'Hamilton, Alex'
'Orpen, A. Guy'
'Riis-Johannessen, Thomas'
'Saithong, Saowanit'

_publ_section_title
;
 The oxidative conversion of the N,S-bridged complexes [{RhLL'(\m-X)}(2)]
 to [(RhLL')(3)(\m-X)(2)](+) (X = mt or taz): a comparison with the
 oxidation of N,N-bridged analogues.
;
_journal_issue 43
_journal_name_full 'Dalton transactions (Cambridge, England : 2003)'
_journal_page_first 11497
_journal_page_last 11510
_journal_paper_doi 10.1039/c1dt10930h
_journal_volume 40
_journal_year 2011
_chemical_formula_moiety 'C24 H34 N4 Rh2 S2'
_chemical_formula_sum 'C24 H34 N4 Rh2 S2'
_chemical_formula_weight 648.49
_chemical_name_systematic
;
?
;
_space_group_IT_number 14
_symmetry_cell_setting monoclinic
_symmetry_space_group_name_Hall '-P 2ybc'
_symmetry_space_group_name_H-M 'P 1 21/c 1'
_atom_sites_solution_hydrogens geom
_atom_sites_solution_primary direct
_atom_sites_solution_secondary difmap
_audit_creation_method SHELXL-97
_cell_angle_alpha 90.00
_cell_angle_beta 97.784(11)
_cell_angle_gamma 90.00
_cell_formula_units_Z 4
_cell_length_a 11.1408(17)
_cell_length_b 17.344(2)
_cell_length_c 12.795(2)
_cell_measurement_reflns_used 10821
_cell_measurement_temperature 173(2)
_cell_measurement_theta_max 27.484
_cell_measurement_theta_min 2.188
_cell_volume 2449.5(6)
_computing_cell_refinement 'Bruker SMART V5.054 (Bruker, 1998)'
_computing_data_collection 'Bruker SMART V5.054 (Bruker, 1998)'
_computing_data_reduction 'Bruker SAINT V6.41A (Bruker, 2002)'
_computing_molecular_graphics 'Bruker SHELXTL V6.14 (Bruker AXS, 2003)'
_computing_publication_material 'Bruker SHELXTL V6.14 (Bruker AXS, 2003)'
_computing_structure_refinement 'SHELXL V6.12 (Bruker 2001)'
_computing_structure_solution 'SHELXS V6.12 (Bruker 2001)'
_diffrn_ambient_temperature 173(2)
_diffrn_measured_fraction_theta_full 0.997
_diffrn_measured_fraction_theta_max 0.997
_diffrn_radiation_monochromator graphite
_diffrn_radiation_source 'fine-focus sealed tube'
_diffrn_radiation_type MoK\a
_diffrn_radiation_wavelength 0.71073
_diffrn_reflns_av_R_equivalents 0.0208
_diffrn_reflns_av_sigmaI/netI 0.0229
_diffrn_reflns_limit_h_max 14
_diffrn_reflns_limit_h_min -13
_diffrn_reflns_limit_k_max 22
_diffrn_reflns_limit_k_min -14
_diffrn_reflns_limit_l_max 16
_diffrn_reflns_limit_l_min -16
_diffrn_reflns_number 15353
_diffrn_reflns_theta_full 27.49
_diffrn_reflns_theta_max 27.49
_diffrn_reflns_theta_min 1.84
_exptl_absorpt_coefficient_mu 1.538
_exptl_absorpt_correction_T_max 0.670000
_exptl_absorpt_correction_T_min 0.530596
_exptl_absorpt_correction_type multi-scan
_exptl_absorpt_process_details 'SADABS V2.10 (Bruker 2003)'
_exptl_crystal_colour yellow
_exptl_crystal_density_diffrn 1.758
_exptl_crystal_density_method 'not measured'
_exptl_crystal_description block
_exptl_crystal_F_000 1312
_exptl_crystal_size_max 0.40
_exptl_crystal_size_mid 0.32
_exptl_crystal_size_min 0.26
_refine_diff_density_max 0.356
_refine_diff_density_min -0.825
_refine_diff_density_rms 0.109
_refine_ls_extinction_method none
_refine_ls_goodness_of_fit_ref 1.074
_refine_ls_hydrogen_treatment constr
_refine_ls_matrix_type full
_refine_ls_number_parameters 328
_refine_ls_number_reflns 5616
_refine_ls_number_restraints 217
_refine_ls_restrained_S_all 1.054
_refine_ls_R_factor_all 0.0258
_refine_ls_R_factor_gt 0.0223
_refine_ls_shift/su_max 0.001
_refine_ls_shift/su_mean 0.000
_refine_ls_structure_factor_coef Fsqd
_refine_ls_weighting_details 'calc w=1/[\s^2^(Fo^2^)+(0.0294P)^2^+1.2896P] where P=(Fo^2^+2Fc^2^)/3'
_refine_ls_weighting_scheme calc
_refine_ls_wR_factor_gt 0.0554
_refine_ls_wR_factor_ref 0.0567
_reflns_number_gt 5122
_reflns_number_total 5616
_reflns_threshold_expression >2sigma(I)
_cod_data_source_file c1dt10930h.txt
_cod_data_source_block ml27sad
_cod_original_cell_volume 2449.6(7)
_cod_original_sg_symbol_Hall -P2ybc
_cod_original_sg_symbol_H-M P21/c
_cod_database_code 7017025

loop_
_symmetry_equiv_pos_as_xyz
'x, y, z'
'-x, y+1/2, -z+1/2'
'-x, -y, -z'
'x, -y-1/2, z-1/2'

loop_
_atom_site_label
_atom_site_type_symbol
_atom_site_fract_x
_atom_site_fract_y
_atom_site_fract_z
_atom_site_U_iso_or_equiv
_atom_site_adp_type
_atom_site_occupancy
_atom_site_symmetry_multiplicity
_atom_site_calc_flag
_atom_site_refinement_flags
_atom_site_disorder_assembly
_atom_site_disorder_group
Rh1 Rh 0.170623(14) 0.184864(9) 0.176431(11) 0.01587(5) Uani 1 1 d . C .
Rh2 Rh 0.495709(14) 0.105111(9) 0.220797(12) 0.01748(5) Uani 1 1 d . . .
S1 S 0.21105(5) 0.08933(3) 0.05408(4) 0.02234(11) Uani 1 1 d . . .
S2 S 0.41302(5) 0.12635(3) 0.37866(4) 0.02163(11) Uani 1 1 d . C .
N1 N 0.38266(15) 0.00954(10) 0.18586(13) 0.0196(3) Uani 1 1 d . C .
N2 N 0.22098(15) -0.05949(10) 0.12981(14) 0.0204(3) Uani 1 1 d . . .
N3 N 0.17463(15) 0.10323(9) 0.29761(13) 0.0181(3) Uani 1 1 d . . .
N4 N 0.24100(16) 0.02300(10) 0.42586(13) 0.0205(3) Uani 1 1 d . . .
C1 C 0.27430(18) 0.01130(11) 0.12680(15) 0.0179(4) Uani 1 1 d . C .
C2 C 0.39809(19) -0.06377(12) 0.22735(17) 0.0226(4) Uani 1 1 d . . .
H2 H 0.4672 -0.0814 0.2727 0.027 Uiso 1 1 calc R C .
C3 C 0.2988(2) -0.10670(12) 0.19307(17) 0.0235(4) Uani 1 1 d . C .
H3 H 0.2856 -0.1592 0.2096 0.028 Uiso 1 1 calc R . .
C4 C 0.0994(2) -0.07963(14) 0.08138(19) 0.0284(5) Uani 1 1 d . C .
H4A H 0.0400 -0.0500 0.1147 0.043 Uiso 1 1 calc R . .
H4B H 0.0857 -0.1349 0.0909 0.043 Uiso 1 1 calc R . .
H4C H 0.0904 -0.0676 0.0059 0.043 Uiso 1 1 calc R . .
C5 C 0.27185(18) 0.08251(11) 0.36501(15) 0.0176(4) Uani 1 1 d . C .
C6 C 0.08070(19) 0.05584(12) 0.31724(17) 0.0227(4) Uani 1 1 d . C .
H6 H 0.0004 0.0577 0.2812 0.027 Uiso 1 1 calc R . .
C7 C 0.1213(2) 0.00626(12) 0.39608(17) 0.0249(4) Uani 1 1 d . C .
H7 H 0.0754 -0.0326 0.4250 0.030 Uiso 1 1 calc R . .
C8 C 0.3237(2) -0.02185(14) 0.50112(18) 0.0305(5) Uani 1 1 d . C .
H8A H 0.3479 -0.0688 0.4668 0.046 Uiso 1 1 calc R . .
H8B H 0.2829 -0.0358 0.5616 0.046 Uiso 1 1 calc R . .
H8C H 0.3958 0.0091 0.5253 0.046 Uiso 1 1 calc R . .
C9 C 0.06413(19) 0.26094(12) 0.25575(16) 0.0225(4) Uani 1 1 d . . .
H9 H 0.0194 0.2352 0.3088 0.027 Uiso 1 1 calc R C .
C10 C 0.1874(2) 0.27414(12) 0.29099(15) 0.0216(4) Uani 1 1 d . C .
H10 H 0.2141 0.2557 0.3645 0.026 Uiso 1 1 calc R . .
C11 C 0.2599(2) 0.34134(13) 0.25836(17) 0.0271(5) Uani 1 1 d . . .
H11A H 0.3467 0.3330 0.2845 0.033 Uiso 1 1 calc R C .
H11B H 0.2339 0.3890 0.2914 0.033 Uiso 1 1 calc R . .
C12 C 0.2444(2) 0.35206(13) 0.13778(17) 0.0286(5) Uani 1 1 d . C .
H12A H 0.1789 0.3898 0.1171 0.034 Uiso 1 1 calc R . .
H12B H 0.3203 0.3735 0.1174 0.034 Uiso 1 1 calc R . .
C13 C 0.2143(2) 0.27716(12) 0.07800(15) 0.0225(4) Uani 1 1 d . . .
H13 H 0.2744 0.2628 0.0300 0.027 Uiso 1 1 calc R C .
C14 C 0.0969(2) 0.25114(12) 0.04347(15) 0.0218(4) Uani 1 1 d . C .
H14 H 0.0887 0.2223 -0.0248 0.026 Uiso 1 1 calc R . .
C15 C -0.0184(2) 0.29037(14) 0.06536(17) 0.0282(5) Uani 1 1 d . . .
H15A H -0.0873 0.2546 0.0476 0.034 Uiso 1 1 calc R C .
H15B H -0.0331 0.3362 0.0193 0.034 Uiso 1 1 calc R . .
C16 C -0.0132(2) 0.31564(13) 0.18129(17) 0.0281(5) Uani 1 1 d . C .
H16A H 0.0209 0.3683 0.1896 0.034 Uiso 1 1 calc R . .
H16B H -0.0964 0.3171 0.2004 0.034 Uiso 1 1 calc R . .
C17 C 0.64724(19) 0.17348(12) 0.28392(17) 0.0233(4) Uani 1 1 d U C .
H17A H 0.6520 0.1842 0.3612 0.028 Uiso 1 1 calc R A 1
C18 C 0.5632(2) 0.21946(12) 0.21991(17) 0.0247(4) Uani 1 1 d U C .
H18A H 0.5189 0.2569 0.2602 0.030 Uiso 1 1 calc R B 1
C19A C 0.5769(3) 0.24594(15) 0.1094(2) 0.0372(6) Uani 0.331(10) 1 d PU C 1
H19A H 0.6629 0.2598 0.1082 0.045 Uiso 0.331(10) 1 calc PR C 1
H19B H 0.5286 0.2936 0.0947 0.045 Uiso 0.331(10) 1 calc PR C 1
C20A C 0.5385(11) 0.1872(5) 0.0162(7) 0.0261(19) Uani 0.331(10) 1 d PU C 1
H20A H 0.4604 0.2040 -0.0236 0.031 Uiso 0.331(10) 1 calc PR C 1
H20B H 0.6001 0.1880 -0.0327 0.031 Uiso 0.331(10) 1 calc PR C 1
C21A C 0.5254(19) 0.1061(17) 0.055(2) 0.024(3) Uani 0.331(10) 1 d PU C 1
H21A H 0.4675 0.0734 0.0075 0.029 Uiso 0.331(10) 1 calc PR C 1
C22A C 0.616(3) 0.0655(13) 0.116(2) 0.021(3) Uani 0.331(10) 1 d PU C 1
H22A H 0.6128 0.0085 0.1037 0.025 Uiso 0.331(10) 1 calc PR C 1
C23A C 0.7465(7) 0.0984(6) 0.1500(8) 0.030(2) Uani 0.331(10) 1 d PU C 1
H23A H 0.8041 0.0546 0.1579 0.035 Uiso 0.331(10) 1 calc PR C 1
H23B H 0.7681 0.1314 0.0922 0.035 Uiso 0.331(10) 1 calc PR C 1
C24A C 0.7638(2) 0.14448(15) 0.2502(2) 0.0342(5) Uani 0.331(10) 1 d PU C 1
H24A H 0.8165 0.1892 0.2406 0.041 Uiso 0.331(10) 1 calc PR C 1
H24B H 0.8063 0.1121 0.3073 0.041 Uiso 0.331(10) 1 calc PR C 1
C19B C 0.5769(3) 0.24594(15) 0.1094(2) 0.0372(6) Uani 0.669(10) 1 d PU C 2
H19C H 0.5020 0.2731 0.0791 0.045 Uiso 0.669(10) 1 calc PR C 2
H19D H 0.6445 0.2834 0.1134 0.045 Uiso 0.669(10) 1 calc PR C 2
C20B C 0.6003(6) 0.1831(3) 0.0387(3) 0.0339(11) Uani 0.669(10) 1 d PU C 2
H20C H 0.6886 0.1800 0.0364 0.041 Uiso 0.669(10) 1 calc PR C 2
H20D H 0.5608 0.1956 -0.0334 0.041 Uiso 0.669(10) 1 calc PR C 2
C21B C 0.5553(9) 0.1037(8) 0.0701(11) 0.0245(17) Uani 0.669(10) 1 d PU C 2
H21B H 0.4984 0.0777 0.0138 0.029 Uiso 0.669(10) 1 calc PR C 2
C22B C 0.6265(13) 0.0530(7) 0.1383(10) 0.0233(17) Uani 0.669(10) 1 d PU C 2
H22B H 0.6102 -0.0026 0.1216 0.028 Uiso 0.669(10) 1 calc PR C 2
C23B C 0.7524(3) 0.0685(3) 0.1921(4) 0.0316(11) Uani 0.669(10) 1 d PU C 2
H23C H 0.8089 0.0682 0.1387 0.038 Uiso 0.669(10) 1 calc PR C 2
H23D H 0.7767 0.0263 0.2428 0.038 Uiso 0.669(10) 1 calc PR C 2
C24B C 0.7638(2) 0.14448(15) 0.2502(2) 0.0342(5) Uani 0.669(10) 1 d PU C 2
H24C H 0.8248 0.1389 0.3136 0.041 Uiso 0.669(10) 1 calc PR C 2
H24D H 0.7943 0.1837 0.2041 0.041 Uiso 0.669(10) 1 calc PR C 2

loop_
_atom_site_aniso_label
_atom_site_aniso_U_11
_atom_site_aniso_U_22
_atom_site_aniso_U_33
_atom_site_aniso_U_23
_atom_site_aniso_U_13
_atom_site_aniso_U_12
Rh1 0.01733(8) 0.01629(8) 0.01386(8) 0.00187(5) 0.00167(6) 0.00128(5)
Rh2 0.01454(8) 0.01760(8) 0.02031(8) -0.00237(6) 0.00244(6) -0.00218(5)
S1 0.0268(3) 0.0202(2) 0.0188(2) -0.00100(18) -0.0011(2) 0.00492(19)
S2 0.0159(2) 0.0287(3) 0.0200(2) -0.0022(2) 0.00142(18) -0.00334(19)
N1 0.0177(8) 0.0170(8) 0.0234(8) -0.0015(7) 0.0005(7) 0.0000(6)
N2 0.0170(8) 0.0187(8) 0.0249(8) -0.0026(7) 0.0011(7) -0.0011(6)
N3 0.0155(8) 0.0197(8) 0.0188(8) 0.0025(6) 0.0013(6) -0.0006(6)
N4 0.0225(9) 0.0192(8) 0.0195(8) 0.0051(7) 0.0020(7) 0.0026(7)
C1 0.0181(9) 0.0171(9) 0.0189(9) -0.0026(7) 0.0034(7) 0.0004(7)
C2 0.0197(10) 0.0198(10) 0.0275(10) 0.0004(8) 0.0005(8) 0.0031(8)
C3 0.0233(11) 0.0176(10) 0.0295(11) 0.0013(8) 0.0032(9) 0.0009(8)
C4 0.0207(11) 0.0290(11) 0.0339(12) -0.0010(9) -0.0019(9) -0.0076(9)
C5 0.0172(9) 0.0189(9) 0.0170(9) 0.0007(7) 0.0029(7) 0.0013(7)
C6 0.0167(10) 0.0254(10) 0.0259(10) 0.0000(8) 0.0023(8) -0.0029(8)
C7 0.0271(11) 0.0219(10) 0.0263(10) 0.0021(8) 0.0054(9) -0.0070(8)
C8 0.0352(13) 0.0279(11) 0.0270(11) 0.0098(9) -0.0014(9) 0.0089(10)
C9 0.0257(11) 0.0242(10) 0.0182(9) 0.0002(8) 0.0055(8) 0.0027(8)
C10 0.0280(11) 0.0225(10) 0.0148(9) -0.0020(8) 0.0044(8) 0.0016(8)
C11 0.0315(12) 0.0259(11) 0.0235(10) -0.0042(9) 0.0022(9) -0.0048(9)
C12 0.0367(13) 0.0230(11) 0.0267(11) 0.0029(9) 0.0063(9) -0.0061(9)
C13 0.0310(11) 0.0213(10) 0.0164(9) 0.0050(8) 0.0072(8) -0.0003(8)
C14 0.0291(11) 0.0212(10) 0.0148(9) 0.0035(7) 0.0018(8) 0.0045(8)
C15 0.0290(12) 0.0297(12) 0.0242(10) 0.0003(9) -0.0026(9) 0.0095(9)
C16 0.0286(12) 0.0298(12) 0.0263(11) -0.0006(9) 0.0054(9) 0.0096(9)
C17 0.0203(10) 0.0245(10) 0.0245(10) -0.0043(8) 0.0008(8) -0.0074(8)
C18 0.0235(11) 0.0191(10) 0.0309(11) -0.0023(8) 0.0019(9) -0.0056(8)
C19A 0.0445(15) 0.0317(13) 0.0332(12) 0.0068(10) -0.0032(11) -0.0094(11)
C20A 0.026(5) 0.033(4) 0.021(3) 0.002(3) 0.006(3) 0.005(3)
C21A 0.031(8) 0.028(4) 0.014(7) -0.002(4) 0.007(6) 0.007(6)
C22A 0.023(7) 0.022(7) 0.019(8) -0.002(4) 0.005(5) -0.002(5)
C23A 0.016(3) 0.036(5) 0.038(5) 0.004(3) 0.009(3) 0.007(3)
C24A 0.0178(11) 0.0425(14) 0.0408(13) -0.0066(11) -0.0017(9) -0.0022(9)
C19B 0.0445(15) 0.0317(13) 0.0332(12) 0.0068(10) -0.0032(11) -0.0094(11)
C20B 0.038(3) 0.042(2) 0.0228(19) 0.0042(15) 0.007(2) -0.006(2)
C21B 0.023(4) 0.031(3) 0.019(4) -0.005(3) 0.002(3) -0.005(3)
C22B 0.018(3) 0.028(4) 0.024(5) -0.006(3) 0.004(3) 0.004(2)
C23B 0.0198(18) 0.036(3) 0.040(3) -0.006(2) 0.0064(17) 0.0026(16)
C24B 0.0178(11) 0.0425(14) 0.0408(13) -0.0066(11) -0.0017(9) -0.0022(9)

loop_
_atom_type_symbol
_atom_type_description
_atom_type_scat_dispersion_real
_atom_type_scat_dispersion_imag
_atom_type_scat_source
C C 0.0033 0.0016 'International Tables Vol C Tables 4.2.6.8 and 6.1.1.4'
H H 0.0000 0.0000 'International Tables Vol C Tables 4.2.6.8 and 6.1.1.4'
N N 0.0061 0.0033 'International Tables Vol C Tables 4.2.6.8 and 6.1.1.4'
S S 0.1246 0.1234 'International Tables Vol C Tables 4.2.6.8 and 6.1.1.4'
Rh Rh -1.1178 0.9187 'International Tables Vol C Tables 4.2.6.8 and 6.1.1.4'

loop_
_geom_angle_atom_site_label_1
_geom_angle_atom_site_label_2
_geom_angle_atom_site_label_3
_geom_angle
N3 Rh1 C9 91.35(7)
N3 Rh1 C10 89.47(7)
C9 Rh1 C10 38.64(8)
N3 Rh1 C14 157.72(8)
C9 Rh1 C14 82.30(8)
C10 Rh1 C14 98.43(8)
N3 Rh1 C13 163.73(7)
C9 Rh1 C13 90.16(8)
C10 Rh1 C13 81.64(8)
C14 Rh1 C13 38.33(8)
N3 Rh1 S1 91.69(5)
C9 Rh1 S1 157.11(6)
C10 Rh1 S1 164.06(6)
C14 Rh1 S1 86.37(6)
C13 Rh1 S1 93.20(6)
N3 Rh1 Rh2 73.89(5)
C9 Rh1 Rh2 136.81(6)
C10 Rh1 Rh2 99.64(6)
C14 Rh1 Rh2 124.55(6)
C13 Rh1 Rh2 94.09(6)
S1 Rh1 Rh2 65.527(16)
N1 Rh2 C22B 89.5(4)
N1 Rh2 C21B 92.9(3)
C22B Rh2 C21B 38.7(3)
N1 Rh2 C18 160.48(7)
C22B Rh2 C18 97.4(4)
C21B Rh2 C18 81.4(4)
N1 Rh2 C17 160.86(8)
C22B Rh2 C17 82.1(4)
C21B Rh2 C17 91.2(3)
C18 Rh2 C17 38.61(8)
N1 Rh2 C22A 91.2(7)
C22B Rh2 C22A 9.8(6)
C21B Rh2 C22A 29.0(6)
C18 Rh2 C22A 92.6(7)
C17 Rh2 C22A 83.4(8)
N1 Rh2 C21A 88.0(7)
C22B Rh2 C21A 46.8(6)
C21B Rh2 C21A 9.5(6)
C18 Rh2 C21A 83.5(8)
C17 Rh2 C21A 98.4(6)
C22A Rh2 C21A 37.3(6)
N1 Rh2 S2 90.75(5)
C22B Rh2 S2 150.4(2)
C21B Rh2 S2 170.3(4)
C18 Rh2 S2 92.19(6)
C17 Rh2 S2 88.27(6)
C22A Rh2 S2 160.0(5)
C21A Rh2 S2 162.8(5)
N1 Rh2 Rh1 74.09(5)
C22B Rh2 Rh1 141.1(3)
C21B Rh2 Rh1 105.9(2)
C18 Rh2 Rh1 89.43(6)
C17 Rh2 Rh1 122.53(6)
C22A Rh2 Rh1 133.0(6)
C21A Rh2 Rh1 96.7(5)
S2 Rh2 Rh1 66.502(16)
C1 S1 Rh1 106.93(7)
C5 S2 Rh2 107.41(7)
C1 N1 C2 107.15(16)
C1 N1 Rh2 125.07(14)
C2 N1 Rh2 127.42(13)
C1 N2 C3 108.06(17)
C1 N2 C4 125.96(18)
C3 N2 C4 125.82(18)
C5 N3 C6 106.86(16)
C5 N3 Rh1 126.31(13)
C6 N3 Rh1 126.60(13)
C5 N4 C7 108.24(16)
C5 N4 C8 126.35(18)
C7 N4 C8 125.03(19)
N1 C1 N2 109.06(17)
N1 C1 S1 126.25(15)
N2 C1 S1 124.67(15)
C3 C2 N1 109.14(18)
C3 C2 H2 125.4
N1 C2 H2 125.4
C2 C3 N2 106.58(18)
C2 C3 H3 126.7
N2 C3 H3 126.7
N2 C4 H4A 109.5
N2 C4 H4B 109.5
H4A C4 H4B 109.5
N2 C4 H4C 109.5
H4A C4 H4C 109.5
H4B C4 H4C 109.5
N3 C5 N4 109.03(17)
N3 C5 S2 126.20(15)
N4 C5 S2 124.69(15)
C7 C6 N3 109.18(18)
C7 C6 H6 125.4
N3 C6 H6 125.4
C6 C7 N4 106.67(18)
C6 C7 H7 126.7
N4 C7 H7 126.7
N4 C8 H8A 109.5
N4 C8 H8B 109.5
H8A C8 H8B 109.5
N4 C8 H8C 109.5
H8A C8 H8C 109.5
H8B C8 H8C 109.5
C10 C9 C16 122.9(2)
C10 C9 Rh1 70.70(12)
C16 C9 Rh1 113.14(14)
C10 C9 H9 114.2
C16 C9 H9 114.2
Rh1 C9 H9 114.2
C9 C10 C11 125.01(19)
C9 C10 Rh1 70.66(12)
C11 C10 Rh1 111.87(14)
C9 C10 H10 113.8
C11 C10 H10 113.8
Rh1 C10 H10 113.8
C10 C11 C12 112.27(17)
C10 C11 H11A 109.1
C12 C11 H11A 109.1
C10 C11 H11B 109.1
C12 C11 H11B 109.1
H11A C11 H11B 107.9
C13 C12 C11 112.80(17)
C13 C12 H12A 109.0
C11 C12 H12A 109.0
C13 C12 H12B 109.0
C11 C12 H12B 109.0
H12A C12 H12B 107.8
C14 C13 C12 124.6(2)
C14 C13 Rh1 70.47(11)
C12 C13 Rh1 113.34(13)
C14 C13 H13 113.7
C12 C13 H13 113.7
Rh1 C13 H13 113.7
C13 C14 C15 125.31(19)
C13 C14 Rh1 71.19(11)
C15 C14 Rh1 109.94(14)
C13 C14 H14 114.1
C15 C14 H14 114.1
Rh1 C14 H14 114.1
C14 C15 C16 112.59(18)
C14 C15 H15A 109.1
C16 C15 H15A 109.1
C14 C15 H15B 109.1
C16 C15 H15B 109.1
H15A C15 H15B 107.8
C9 C16 C15 111.64(18)
C9 C16 H16A 109.3
C15 C16 H16A 109.3
C9 C16 H16B 109.3
C15 C16 H16B 109.3
H16A C16 H16B 108.0
C18 C17 C24A 123.6(2)
C18 C17 Rh2 70.34(12)
C24A C17 Rh2 111.98(15)
C18 C17 H17A 114.3
C24A C17 H17A 114.3
Rh2 C17 H17A 114.3
C17 C18 C19A 124.9(2)
C17 C18 Rh2 71.05(12)
C19A C18 Rh2 111.68(15)
C17 C18 H18A 113.8
C19A C18 H18A 113.8
Rh2 C18 H18A 113.8
C18 C19A C20A 117.2(3)
C18 C19A H19A 108.0
C20A C19A H19A 108.0
C18 C19A H19B 108.0
C20A C19A H19B 108.0
H19A C19A H19B 107.2
C21A C20A C19A 112.4(11)
C21A C20A H20A 109.1
C19A C20A H20A 109.1
C21A C20A H20B 109.1
C19A C20A H20B 109.1
H20A C20A H20B 107.8
C22A C21A C20A 124.6(19)
C22A C21A Rh2 68.9(17)
C20A C21A Rh2 111.1(15)
C22A C21A H21A 114.4
C20A C21A H21A 114.4
Rh2 C21A H21A 114.4
C21A C22A C23A 123.2(19)
C21A C22A Rh2 73.8(18)
C23A C22A Rh2 110.3(15)
C21A C22A H22A 114.2
C23A C22A H22A 114.2
Rh2 C22A H22A 114.2
C24A C23A C22A 115.8(12)
C24A C23A H23A 108.3
C22A C23A H23A 108.3
C24A C23A H23B 108.3
C22A C23A H23B 108.3
H23A C23A H23B 107.4
C23A C24A C17 114.0(3)
C23A C24A H24A 108.8
C17 C24A H24A 108.8
C23A C24A H24B 108.8
C17 C24A H24B 108.8
H24A C24A H24B 107.7
C21B C20B H20C 108.7
C21B C20B H20D 108.7
H20C C20B H20D 107.6
C22B C21B C20B 123.1(8)
C22B C21B Rh2 70.3(9)
C20B C21B Rh2 112.4(8)
C22B C21B H21B 114.4
C20B C21B H21B 114.4
Rh2 C21B H21B 114.4
C21B C22B C23B 126.0(11)
C21B C22B Rh2 70.9(8)
C23B C22B Rh2 111.0(8)
C21B C22B H22B 113.7
C23B C22B H22B 113.7
Rh2 C22B H22B 113.7
C22B C23B H23C 109.0
C22B C23B H23D 109.0
H23C C23B H23D 107.8

loop_
_geom_bond_atom_site_label_1
_geom_bond_atom_site_label_2
_geom_bond_distance
Rh1 N3 2.0958(16)
Rh1 C9 2.122(2)
Rh1 C10 2.123(2)
Rh1 C14 2.1241(19)
Rh1 C13 2.133(2)
Rh1 S1 2.3643(6)
Rh1 Rh2 3.8465(6)
Rh2 N1 2.0931(17)
Rh2 C22B 2.114(15)
Rh2 C21B 2.123(16)
Rh2 C18 2.121(2)
Rh2 C17 2.130(2)
Rh2 C22A 2.13(3)
Rh2 C21A 2.19(3)
Rh2 S2 2.3598(7)
S1 C1 1.737(2)
S2 C5 1.734(2)
N1 C1 1.335(3)
N1 C2 1.380(3)
N2 C1 1.367(3)
N2 C3 1.374(3)
N2 C4 1.454(3)
N3 C5 1.339(2)
N3 C6 1.380(3)
N4 C5 1.365(3)
N4 C7 1.368(3)
N4 C8 1.463(3)
C2 C3 1.356(3)
C2 H2 0.9500
C3 H3 0.9500
C4 H4A 0.9800
C4 H4B 0.9800
C4 H4C 0.9800
C6 C7 1.356(3)
C6 H6 0.9500
C7 H7 0.9500
C8 H8A 0.9800
C8 H8B 0.9800
C8 H8C 0.9800
C9 C10 1.405(3)
C9 C16 1.526(3)
C9 H9 1.0000
C10 C11 1.509(3)
C10 H10 1.0000
C11 C12 1.540(3)
C11 H11A 0.9900
C11 H11B 0.9900
C12 C13 1.522(3)
C12 H12A 0.9900
C12 H12B 0.9900
C13 C14 1.398(3)
C13 H13 1.0000
C14 C15 1.513(3)
C14 H14 1.0000
C15 C16 1.540(3)
C15 H15A 0.9900
C15 H15B 0.9900
C16 H16A 0.9900
C16 H16B 0.9900
C17 C18 1.406(3)
C17 C24A 1.509(3)
C17 H17A 1.0000
C18 C19A 1.514(3)
C18 H18A 1.0000
C19A C20A 1.583(9)
C19A H19A 0.9900
C19A H19B 0.9900
C20A C21A 1.50(3)
C20A H20A 0.9900
C20A H20B 0.9900
C21A C22A 1.381(19)
C21A H21A 1.0000
C22A C23A 1.57(3)
C22A H22A 1.0000
C23A C24A 1.501(9)
C23A H23A 0.9900
C23A H23B 0.9900
C24A H24A 0.9900
C24A H24B 0.9900
C20B C21B 1.537(15)
C20B H20C 0.9900
C20B H20D 0.9900
C21B C22B 1.406(10)
C21B H21B 1.0000
C22B C23B 1.501(14)
C22B H22B 1.0000
C23B H23C 0.9900
C23B H23D 0.9900

loop_
_geom_torsion_atom_site_label_1
_geom_torsion_atom_site_label_2
_geom_torsion_atom_site_label_3
_geom_torsion_atom_site_label_4
_geom_torsion
N3 Rh1 Rh2 N1 57.16(7)
C9 Rh1 Rh2 N1 131.38(10)
C10 Rh1 Rh2 N1 143.79(7)
C14 Rh1 Rh2 N1 -108.90(9)
C13 Rh1 Rh2 N1 -134.01(7)
S1 Rh1 Rh2 N1 -42.35(5)
N3 Rh1 Rh2 C22B 125.5(5)
C9 Rh1 Rh2 C22B -160.3(6)
C10 Rh1 Rh2 C22B -147.9(5)
C14 Rh1 Rh2 C22B -40.6(5)
C13 Rh1 Rh2 C22B -65.7(5)
S1 Rh1 Rh2 C22B 26.0(5)
N3 Rh1 Rh2 C21B 145.6(4)
C9 Rh1 Rh2 C21B -140.2(4)
C10 Rh1 Rh2 C21B -127.8(4)
C14 Rh1 Rh2 C21B -20.4(4)
C13 Rh1 Rh2 C21B -45.6(4)
S1 Rh1 Rh2 C21B 46.1(4)
N3 Rh1 Rh2 C18 -133.45(8)
C9 Rh1 Rh2 C18 -59.23(10)
C10 Rh1 Rh2 C18 -46.82(8)
C14 Rh1 Rh2 C18 60.49(9)
C13 Rh1 Rh2 C18 35.38(8)
S1 Rh1 Rh2 C18 127.04(6)
N3 Rh1 Rh2 C17 -112.37(9)
C9 Rh1 Rh2 C17 -38.15(11)
C10 Rh1 Rh2 C17 -25.74(9)
C14 Rh1 Rh2 C17 81.57(10)
C13 Rh1 Rh2 C17 56.46(9)
S1 Rh1 Rh2 C17 148.12(7)
N3 Rh1 Rh2 C22A 133.5(9)
C9 Rh1 Rh2 C22A -152.3(9)
C10 Rh1 Rh2 C22A -139.9(9)
C14 Rh1 Rh2 C22A -32.6(9)
C13 Rh1 Rh2 C22A -57.7(9)
S1 Rh1 Rh2 C22A 34.0(9)
N3 Rh1 Rh2 C21A 143.1(8)
C9 Rh1 Rh2 C21A -142.6(8)
C10 Rh1 Rh2 C21A -130.2(8)
C14 Rh1 Rh2 C21A -22.9(8)
C13 Rh1 Rh2 C21A -48.0(8)
S1 Rh1 Rh2 C21A 43.6(8)
N3 Rh1 Rh2 S2 -40.82(5)
C9 Rh1 Rh2 S2 33.41(9)
C10 Rh1 Rh2 S2 45.82(6)
C14 Rh1 Rh2 S2 153.12(7)
C13 Rh1 Rh2 S2 128.02(6)
S1 Rh1 Rh2 S2 -140.33(2)
N3 Rh1 S1 C1 -20.12(9)
C9 Rh1 S1 C1 -117.62(17)
C10 Rh1 S1 C1 73.9(2)
C14 Rh1 S1 C1 -177.90(9)
C13 Rh1 S1 C1 144.36(9)
Rh2 Rh1 S1 C1 51.31(7)
N1 Rh2 S2 C5 -22.13(8)
C22B Rh2 S2 C5 -112.3(8)
C21B Rh2 S2 C5 89.8(16)
C18 Rh2 S2 C5 138.57(9)
C17 Rh2 S2 C5 176.99(9)
C22A Rh2 S2 C5 -118(2)
C21A Rh2 S2 C5 63(2)
Rh1 Rh2 S2 C5 50.14(7)
C22B Rh2 N1 C1 -116.4(3)
C21B Rh2 N1 C1 -77.8(3)
C18 Rh2 N1 C1 -5.5(3)
C17 Rh2 N1 C1 -179.9(2)
C22A Rh2 N1 C1 -106.7(5)
C21A Rh2 N1 C1 -69.6(6)
S2 Rh2 N1 C1 93.19(16)
Rh1 Rh2 N1 C1 27.92(15)
C22B Rh2 N1 C2 71.4(3)
C21B Rh2 N1 C2 110.0(3)
C18 Rh2 N1 C2 -177.8(2)
C17 Rh2 N1 C2 7.8(3)
C22A Rh2 N1 C2 81.0(5)
C21A Rh2 N1 C2 118.1(6)
S2 Rh2 N1 C2 -79.05(17)
Rh1 Rh2 N1 C2 -144.32(18)
C9 Rh1 N3 C5 -111.92(17)
C10 Rh1 N3 C5 -73.32(17)
C14 Rh1 N3 C5 175.32(18)
C13 Rh1 N3 C5 -16.7(4)
S1 Rh1 N3 C5 90.77(16)
Rh2 Rh1 N3 C5 26.87(15)
C9 Rh1 N3 C6 74.27(17)
C10 Rh1 N3 C6 112.87(17)
C14 Rh1 N3 C6 1.5(3)
C13 Rh1 N3 C6 169.5(2)
S1 Rh1 N3 C6 -83.03(16)
Rh2 Rh1 N3 C6 -146.93(17)
C2 N1 C1 N2 -0.2(2)
Rh2 N1 C1 N2 -173.75(13)
C2 N1 C1 S1 -178.48(15)
Rh2 N1 C1 S1 8.0(3)
C3 N2 C1 N1 0.1(2)
C4 N2 C1 N1 175.73(19)
C3 N2 C1 S1 178.46(16)
C4 N2 C1 S1 -5.9(3)
Rh1 S1 C1 N1 -67.75(19)
Rh1 S1 C1 N2 114.22(16)
C1 N1 C2 C3 0.2(2)
Rh2 N1 C2 C3 173.53(15)
N1 C2 C3 N2 -0.1(2)
C1 N2 C3 C2 0.0(2)
C4 N2 C3 C2 -175.6(2)
C6 N3 C5 N4 0.3(2)
Rh1 N3 C5 N4 -174.46(13)
C6 N3 C5 S2 -176.75(15)
Rh1 N3 C5 S2 8.4(3)
C7 N4 C5 N3 -0.3(2)
C8 N4 C5 N3 172.92(19)
C7 N4 C5 S2 176.89(16)
C8 N4 C5 S2 -9.9(3)
Rh2 S2 C5 N3 -66.21(19)
Rh2 S2 C5 N4 117.13(16)
C5 N3 C6 C7 -0.3(2)
Rh1 N3 C6 C7 174.48(14)
N3 C6 C7 N4 0.1(2)
C5 N4 C7 C6 0.1(2)
C8 N4 C7 C6 -173.2(2)
N3 Rh1 C9 C10 87.47(12)
C14 Rh1 C9 C10 -113.96(13)
C13 Rh1 C9 C10 -76.33(13)
S1 Rh1 C9 C10 -174.96(11)
Rh2 Rh1 C9 C10 19.83(16)
N3 Rh1 C9 C16 -154.04(16)
C10 Rh1 C9 C16 118.5(2)
C14 Rh1 C9 C16 4.53(16)
C13 Rh1 C9 C16 42.16(17)
S1 Rh1 C9 C16 -56.5(3)
Rh2 Rh1 C9 C16 138.32(13)
C16 C9 C10 C11 -1.9(3)
Rh1 C9 C10 C11 103.7(2)
C16 C9 C10 Rh1 -105.61(19)
N3 Rh1 C10 C9 -92.82(12)
C14 Rh1 C10 C9 66.27(13)
C13 Rh1 C10 C9 100.86(13)
S1 Rh1 C10 C9 172.86(16)
Rh2 Rh1 C10 C9 -166.38(11)
N3 Rh1 C10 C11 146.23(15)
C9 Rh1 C10 C11 -120.9(2)
C14 Rh1 C10 C11 -54.68(16)
C13 Rh1 C10 C11 -20.09(15)
S1 Rh1 C10 C11 51.9(3)
Rh2 Rh1 C10 C11 72.67(15)
C9 C10 C11 C12 -49.6(3)
Rh1 C10 C11 C12 31.5(2)
C10 C11 C12 C13 -27.4(3)
C11 C12 C13 C14 92.3(3)
C11 C12 C13 Rh1 10.6(2)
N3 Rh1 C13 C14 -172.7(2)
C9 Rh1 C13 C14 -77.31(13)
C10 Rh1 C13 C14 -115.13(13)
S1 Rh1 C13 C14 80.04(12)
Rh2 Rh1 C13 C14 145.71(11)
N3 Rh1 C13 C12 -52.5(3)
C9 Rh1 C13 C12 42.89(17)
C10 Rh1 C13 C12 5.06(16)
C14 Rh1 C13 C12 120.2(2)
S1 Rh1 C13 C12 -159.77(16)
Rh2 Rh1 C13 C12 -94.10(16)
C12 C13 C14 C15 -3.9(3)
Rh1 C13 C14 C15 101.6(2)
C12 C13 C14 Rh1 -105.43(19)
N3 Rh1 C14 C13 174.60(16)
C9 Rh1 C14 C13 100.12(13)
C10 Rh1 C14 C13 64.89(13)
S1 Rh1 C14 C13 -99.81(12)
Rh2 Rh1 C14 C13 -43.02(14)
N3 Rh1 C14 C15 52.9(3)
C9 Rh1 C14 C15 -21.61(15)
C10 Rh1 C14 C15 -56.84(16)
C13 Rh1 C14 C15 -121.7(2)
S1 Rh1 C14 C15 138.45(15)
Rh2 Rh1 C14 C15 -164.76(12)
C13 C14 C15 C16 -45.3(3)
Rh1 C14 C15 C16 35.3(2)
C10 C9 C16 C15 94.6(3)
Rh1 C9 C16 C15 13.3(2)
C14 C15 C16 C9 -32.0(3)
N1 Rh2 C17 C18 177.0(2)
C22B Rh2 C17 C18 112.4(3)
C21B Rh2 C17 C18 74.6(4)
C22A Rh2 C17 C18 102.6(5)
C21A Rh2 C17 C18 68.4(7)
S2 Rh2 C17 C18 -95.69(13)
Rh1 Rh2 C17 C18 -35.19(15)
N1 Rh2 C17 C24A 57.7(3)
C22B Rh2 C17 C24A -7.0(3)
C21B Rh2 C17 C24A -44.7(4)
C18 Rh2 C17 C24A -119.3(2)
C22A Rh2 C17 C24A -16.8(5)
C21A Rh2 C17 C24A -51.0(7)
S2 Rh2 C17 C24A 144.98(16)
Rh1 Rh2 C17 C24A -154.52(14)
C24A C17 C18 C19A 0.2(3)
Rh2 C17 C18 C19A -103.7(2)
C24A C17 C18 Rh2 103.9(2)
N1 Rh2 C18 C17 -177.1(2)
C22B Rh2 C18 C17 -67.5(3)
C21B Rh2 C18 C17 -102.9(3)
C22A Rh2 C18 C17 -76.1(6)
C21A Rh2 C18 C17 -112.3(5)
S2 Rh2 C18 C17 84.47(12)
Rh1 Rh2 C18 C17 150.93(12)
N1 Rh2 C18 C19A -56.1(3)
C22B Rh2 C18 C19A 53.5(3)
C21B Rh2 C18 C19A 18.1(3)
C17 Rh2 C18 C19A 121.0(2)
C22A Rh2 C18 C19A 44.9(6)
C21A Rh2 C18 C19A 8.7(5)
S2 Rh2 C18 C19A -154.57(16)
Rh1 Rh2 C18 C19A -88.11(17)
C17 C18 C19A C20A 82.4(5)
Rh2 C18 C19A C20A 1.0(5)
C18 C19A C20A C21A -15.5(12)
C19A C20A C21A C22A -57(3)
C19A C20A C21A Rh2 21.7(13)
N1 Rh2 C21A C22A -94.6(15)
C22B Rh2 C21A C22A -3.5(17)
C21B Rh2 C21A C22A 26(6)
C18 Rh2 C21A C22A 103.0(15)
C17 Rh2 C21A C22A 67.3(16)
S2 Rh2 C21A C22A 179.4(18)
Rh1 Rh2 C21A C22A -168.3(15)
N1 Rh2 C21A C20A 145.1(10)
C22B Rh2 C21A C20A -123.7(15)
C21B Rh2 C21A C20A -94(7)
C18 Rh2 C21A C20A -17.3(9)
C17 Rh2 C21A C20A -53.0(10)
C22A Rh2 C21A C20A -120.3(19)
S2 Rh2 C21A C20A 59(3)
Rh1 Rh2 C21A C20A 71.4(10)
C20A C21A C22A C23A -2(4)
Rh2 C21A C22A C23A -104(2)
C20A C21A C22A Rh2 102(2)
N1 Rh2 C22A C21A 85.1(15)
C22B Rh2 C22A C21A 165(8)
C21B Rh2 C22A C21A -8.7(18)
C18 Rh2 C22A C21A -75.7(16)
C17 Rh2 C22A C21A -113.3(15)
S2 Rh2 C22A C21A -179.5(15)
Rh1 Rh2 C22A C21A 16(2)
N1 Rh2 C22A C23A -154.8(9)
C22B Rh2 C22A C23A -75(6)
C21B Rh2 C22A C23A 111(2)
C18 Rh2 C22A C23A 44.3(9)
C17 Rh2 C22A C23A 6.8(8)
C21A Rh2 C22A C23A 120.0(18)
S2 Rh2 C22A C23A -59(2)
Rh1 Rh2 C22A C23A 136.0(8)
C21A C22A C23A C24A 88(3)
Rh2 C22A C23A C24A 4.4(12)
C22A C23A C24A C17 -18.6(11)
C18 C17 C24A C23A -56.6(6)
Rh2 C17 C24A C23A 23.7(6)
N1 Rh2 C21B C22B -85.5(8)
C18 Rh2 C21B C22B 113.2(8)
C17 Rh2 C21B C22B 75.8(8)
C22A Rh2 C21B C22B 2(2)
C21A Rh2 C21B C22B -145(7)
S2 Rh2 C21B C22B 162.7(13)
Rh1 Rh2 C21B C22B -159.8(7)
N1 Rh2 C21B C20B 155.8(4)
C22B Rh2 C21B C20B -118.7(8)
C18 Rh2 C21B C20B -5.4(4)
C17 Rh2 C21B C20B -42.9(5)
C22A Rh2 C21B C20B -116.9(17)
C21A Rh2 C21B C20B 97(7)
S2 Rh2 C21B C20B 44.1(17)
Rh1 Rh2 C21B C20B 81.5(4)
C20B C21B C22B C23B 2(2)
Rh2 C21B C22B C23B -102.6(12)
C20B C21B C22B Rh2 104.5(12)
N1 Rh2 C22B C21B 95.3(7)
C18 Rh2 C22B C21B -66.4(8)
C17 Rh2 C22B C21B -102.0(7)
C22A Rh2 C22B C21B -5(6)
C21A Rh2 C22B C21B 7.5(15)
S2 Rh2 C22B C21B -174.2(5)
Rh1 Rh2 C22B C21B 31.9(11)
N1 Rh2 C22B C23B -142.5(5)
C21B Rh2 C22B C23B 122.2(11)
C18 Rh2 C22B C23B 55.8(5)
C17 Rh2 C22B C23B 20.2(5)
C22A Rh2 C22B C23B 117(7)
C21A Rh2 C22B C23B 129.7(13)
S2 Rh2 C22B C23B -52.0(11)
Rh1 Rh2 C22B C23B 154.1(3)
